data_7203640
loop_
_publ_author_name
'Kumar, D. Krishna'
'Das, Amitava'
'Dastidar, Parthasarathi'

_publ_section_title
;
 Hydrogen-bonded microporous network, helix and 1-D zigzag chains in
 MOFs of Zn(ii): studying the effects of ligating topologies, hydrogen
 bonding backbone and counter-anions
;
_journal_issue 11
_journal_name_full CrystEngComm
_journal_page_first 805
_journal_paper_doi 10.1039/b612163m
_journal_volume 8
_journal_year 2006
_chemical_formula_sum 'C12 H20 N4 O9 S Zn'
_chemical_formula_weight 461.75
_chemical_name_systematic
;
?
;
_space_group_IT_number 14
_symmetry_cell_setting monoclinic
_symmetry_space_group_name_Hall '-P 2yn'
_symmetry_space_group_name_H-M 'P 1 21/n 1'
_atom_sites_solution_hydrogens geom
_atom_sites_solution_primary direct
_atom_sites_solution_secondary difmap
_audit_creation_method SHELXL-97
_cell_angle_alpha 90.00
_cell_angle_beta 96.732(4)
_cell_angle_gamma 90.00
_cell_formula_units_Z 4
_cell_length_a 7.7362(14)
_cell_length_b 10.8978(19)
_cell_length_c 21.528(4)
_cell_measurement_temperature 298(2)
_cell_volume 1802.5(6)
_computing_cell_refinement 'BRUKER AXS SMART 3'
_computing_data_collection 'BRUKER AXS SMART 3'
_computing_data_reduction 'BRUKER AXS SAINT'
_computing_molecular_graphics 'BRUKER SHELXLTL'
_computing_publication_material 'MERCURY 1.4'
_computing_structure_refinement 'SHELXL-97 (Sheldrick, 1997)'
_computing_structure_solution 'SHELXS-97 (Sheldrick, 1990)'
_diffrn_ambient_temperature 298(2)
_diffrn_detector_area_resol_mean 0.3
_diffrn_measured_fraction_theta_full 0.927
_diffrn_measured_fraction_theta_max 0.927
_diffrn_measurement_device_type 'BRUKER SMART CCD AREA DETECTOR'
_diffrn_measurement_method 'PHI-OMEGA SCAN'
_diffrn_radiation_monochromator graphite
_diffrn_radiation_source 'fine-focus sealed tube'
_diffrn_radiation_type MoK\a
_diffrn_radiation_wavelength 0.71073
_diffrn_reflns_av_R_equivalents 0.0558
_diffrn_reflns_av_sigmaI/netI 0.0809
_diffrn_reflns_limit_h_max 10
_diffrn_reflns_limit_h_min -9
_diffrn_reflns_limit_k_max 14
_diffrn_reflns_limit_k_min -12
_diffrn_reflns_limit_l_max 25
_diffrn_reflns_limit_l_min -28
_diffrn_reflns_number 10539
_diffrn_reflns_theta_full 28.34
_diffrn_reflns_theta_max 28.34
_diffrn_reflns_theta_min 1.91
_exptl_absorpt_coefficient_mu 1.534
_exptl_absorpt_correction_T_max 0.7489
_exptl_absorpt_correction_T_min 0.5517
_exptl_absorpt_correction_type multi-scan
_exptl_absorpt_process_details BRUKER-SADABS
_exptl_crystal_colour COLORLESS
_exptl_crystal_density_diffrn 1.702
_exptl_crystal_density_method 'not measured'
_exptl_crystal_description BLOCK
_exptl_crystal_F_000 952
_exptl_crystal_size_max 0.44
_exptl_crystal_size_mid 0.31
_exptl_crystal_size_min 0.20
_refine_diff_density_max 0.650
_refine_diff_density_min -0.444
_refine_diff_density_rms 0.094
_refine_ls_extinction_method none
_refine_ls_goodness_of_fit_ref 1.012
_refine_ls_hydrogen_treatment mixed
_refine_ls_matrix_type full
_refine_ls_number_parameters 261
_refine_ls_number_reflns 4172
_refine_ls_number_restraints 0
_refine_ls_restrained_S_all 1.012
_refine_ls_R_factor_all 0.0872
_refine_ls_R_factor_gt 0.0568
_refine_ls_shift/su_max 0.000
_refine_ls_shift/su_mean 0.000
_refine_ls_structure_factor_coef Fsqd
_refine_ls_weighting_details 'calc w=1/[\s^2^(Fo^2^)+(0.0464P)^2^+0.1621P] where P=(Fo^2^+2Fc^2^)/3'
_refine_ls_weighting_scheme calc
_refine_ls_wR_factor_gt 0.1049
_refine_ls_wR_factor_ref 0.1158
_reflns_number_gt 2990
_reflns_number_total 4172
_reflns_threshold_expression >2sigma(I)
_cod_data_source_file b612163m.txt
_cod_data_source_block kkb59bm
_cod_depositor_comments
;
The following automatic conversions were performed:
'_symmetry_cell_setting' value 'MONOCLINIC' changed to 'monoclinic'
according to '/home/saulius/struct/CIF-dictionaries/cif_core.dic'
dictionary named 'cif_core.dic' version 2.4.1 from
2010-06-29.

'_exptl_absorpt_correction_type' value 'MULTI-SCAN' changed
to 'multi-scan' according to
'/home/saulius/struct/CIF-dictionaries/cif_core.dic' dictionary named
'cif_core.dic' version 2.4.1 from 2010-06-29.

Automatic conversion script
Id: cif_fix_enum 1527 2010-12-29 10:47:43Z saulius 
;
_cod_original_cell_volume 1802.4(5)
_cod_original_sg_symbol_H-M P2(1)/n
_cod_database_code 7203640

loop_
_symmetry_equiv_pos_as_xyz
'x, y, z'
'-x+1/2, y+1/2, -z+1/2'
'-x, -y, -z'
'x-1/2, -y-1/2, z-1/2'

loop_
_atom_site_label
_atom_site_type_symbol
_atom_site_fract_x
_atom_site_fract_y
_atom_site_fract_z
_atom_site_U_iso_or_equiv
_atom_site_adp_type
_atom_site_occupancy
_atom_site_symmetry_multiplicity
_atom_site_calc_flag
_atom_site_refinement_flags
_atom_site_disorder_assembly
_atom_site_disorder_group
Zn1 Zn 0.41310(6) 0.47096(4) 0.221106(19) 0.02326(14) Uani 1 1 d . . .
N1 N 0.3508(4) 0.4178(3) 0.12386(14) 0.0286(7) Uani 1 1 d . . .
C2 C 0.3853(6) 0.3035(4) 0.10692(19) 0.0402(11) Uani 1 1 d . . .
H2 H 0.4270 0.2476 0.1377 0.048 Uiso 1 1 calc R . .
C3 C 0.3617(7) 0.2653(4) 0.04608(19) 0.0478(13) Uani 1 1 d . . .
H3 H 0.3866 0.1848 0.0359 0.057 Uiso 1 1 calc R . .
C4 C 0.3009(6) 0.3473(4) 0.00009(18) 0.0423(11) Uani 1 1 d . . .
H4 H 0.2852 0.3232 -0.0416 0.051 Uiso 1 1 calc R . .
C5 C 0.2631(5) 0.4666(3) 0.01677(17) 0.0295(9) Uani 1 1 d . . .
C6 C 0.2895(5) 0.4973(3) 0.07975(17) 0.0269(9) Uani 1 1 d . . .
H6A H 0.2634 0.5766 0.0916 0.032 Uiso 1 1 calc R . .
N7 N 0.1933(5) 0.5450(3) -0.03140(14) 0.0350(8) Uani 1 1 d . . .
H7A H 0.1535 0.5103 -0.0660 0.042 Uiso 1 1 calc R . .
C8 C 0.1813(6) 0.6690(4) -0.02981(17) 0.0321(9) Uani 1 1 d . . .
O9 O 0.2250(5) 0.7303(3) 0.01713(12) 0.0483(9) Uani 1 1 d . . .
N10 N 0.1146(5) 0.7188(3) -0.08578(14) 0.0360(9) Uani 1 1 d . . .
H10 H 0.0852 0.6681 -0.1158 0.043 Uiso 1 1 calc R . .
C11 C 0.0890(5) 0.8440(3) -0.09959(17) 0.0291(9) Uani 1 1 d . . .
C12 C 0.0268(5) 0.8737(3) -0.16043(17) 0.0299(9) Uani 1 1 d . . .
H12 H 0.0075 0.8099 -0.1891 0.036 Uiso 1 1 calc R . .
N13 N -0.0073(4) 0.9871(3) -0.18087(14) 0.0285(7) Uani 1 1 d . . .
C14 C 0.0232(6) 1.0786(4) -0.13933(18) 0.0376(11) Uani 1 1 d . . .
H14 H 0.0017 1.1590 -0.1525 0.045 Uiso 1 1 calc R . .
C15 C 0.0850(7) 1.0572(4) -0.07821(19) 0.0514(13) Uani 1 1 d . . .
H15 H 0.1028 1.1228 -0.0505 0.062 Uiso 1 1 calc R . .
C16 C 0.1213(6) 0.9400(4) -0.05715(19) 0.0441(12) Uani 1 1 d . . .
H16 H 0.1660 0.9252 -0.0158 0.053 Uiso 1 1 calc R . .
O17 O 0.1813(3) 0.5799(2) 0.21887(12) 0.0289(6) Uani 1 1 d . . .
S18 S -0.00631(12) 0.55576(8) 0.19932(4) 0.0247(2) Uani 1 1 d . . .
O19 O -0.0375(3) 0.4224(2) 0.20275(13) 0.0323(6) Uani 1 1 d . . .
O20 O -0.1079(3) 0.6193(2) 0.24257(13) 0.0369(7) Uani 1 1 d . . .
O21 O -0.0549(4) 0.5987(3) 0.13569(12) 0.0462(8) Uani 1 1 d . . .
O22 O 0.5448(4) 0.6282(3) 0.19838(15) 0.0361(7) Uani 1 1 d . . .
H22A H 0.6483 0.6217 0.2114 0.054 Uiso 1 1 calc R . .
O23 O 0.6340(4) 0.3582(3) 0.22611(15) 0.0377(7) Uani 1 1 d . . .
H23A H 0.7152 0.3967 0.2143 0.057 Uiso 1 1 calc R . .
O24 O 0.2696(4) 0.3226(3) 0.24952(15) 0.0364(7) Uani 1 1 d . . .
H24A H 0.1653 0.3378 0.2423 0.055 Uiso 1 1 calc R . .
C25 C 0.4672(9) 0.9253(6) 0.1218(3) 0.0812(19) Uani 1 1 d . . .
H25A H 0.3547 0.9434 0.1341 0.122 Uiso 1 1 calc R . .
H25B H 0.4832 0.9709 0.0847 0.122 Uiso 1 1 calc R . .
H25C H 0.5558 0.9477 0.1548 0.122 Uiso 1 1 calc R . .
O26 O 0.4787(6) 0.7993(3) 0.10946(17) 0.0734(12) Uani 1 1 d . . .
H10A H 0.3937 0.7778 0.0856 0.110 Uiso 1 1 calc R . .
H22B H 0.521(6) 0.676(4) 0.1716(19) 0.043(14) Uiso 1 1 d . . .
H23B H 0.637(5) 0.288(4) 0.2366(17) 0.027(12) Uiso 1 1 d . . .
H24B H 0.284(6) 0.258(4) 0.257(2) 0.044(15) Uiso 1 1 d . . .

loop_
_atom_site_aniso_label
_atom_site_aniso_U_11
_atom_site_aniso_U_22
_atom_site_aniso_U_33
_atom_site_aniso_U_23
_atom_site_aniso_U_13
_atom_site_aniso_U_12
Zn1 0.0217(2) 0.0200(2) 0.0270(2) 0.00141(18) -0.00141(17) 0.00021(18)
N1 0.033(2) 0.0257(17) 0.0274(17) 0.0025(13) 0.0021(14) 0.0042(14)
C2 0.056(3) 0.024(2) 0.036(2) 0.0011(18) -0.009(2) 0.010(2)
C3 0.074(4) 0.028(2) 0.039(2) -0.0045(19) -0.005(2) 0.015(2)
C4 0.065(3) 0.035(2) 0.026(2) -0.0038(18) 0.001(2) 0.005(2)
C5 0.030(2) 0.030(2) 0.028(2) 0.0035(17) 0.0004(17) 0.0003(17)
C6 0.032(2) 0.0190(19) 0.030(2) 0.0016(15) 0.0029(17) 0.0043(15)
N7 0.052(2) 0.0256(19) 0.0249(17) -0.0008(14) -0.0045(16) -0.0004(16)
C8 0.039(3) 0.031(2) 0.025(2) -0.0014(17) 0.0018(18) 0.0005(18)
O9 0.081(3) 0.0308(17) 0.0288(15) -0.0051(12) -0.0133(16) 0.0083(15)
N10 0.059(3) 0.0210(18) 0.0251(17) -0.0027(13) -0.0081(16) 0.0006(16)
C11 0.033(2) 0.026(2) 0.026(2) 0.0003(16) -0.0032(17) -0.0020(17)
C12 0.036(2) 0.023(2) 0.029(2) -0.0050(16) -0.0044(18) -0.0045(17)
N13 0.0314(19) 0.0225(17) 0.0300(17) -0.0005(13) -0.0034(14) -0.0027(14)
C14 0.053(3) 0.022(2) 0.035(2) -0.0011(17) -0.004(2) 0.0030(19)
C15 0.088(4) 0.028(2) 0.035(2) -0.0093(19) -0.006(2) -0.001(2)
C16 0.068(3) 0.036(3) 0.025(2) -0.0053(18) -0.011(2) 0.003(2)
O17 0.0194(14) 0.0209(13) 0.0453(16) -0.0050(11) -0.0003(12) -0.0006(11)
S18 0.0188(5) 0.0181(5) 0.0358(5) -0.0044(4) -0.0021(4) 0.0005(4)
O19 0.0195(15) 0.0208(14) 0.0559(18) -0.0072(12) 0.0020(13) 0.0013(11)
O20 0.0246(16) 0.0311(16) 0.0556(18) -0.0130(13) 0.0073(14) 0.0028(12)
O21 0.050(2) 0.0458(19) 0.0388(17) 0.0010(14) -0.0120(15) 0.0014(15)
O22 0.0233(16) 0.0349(17) 0.0483(19) 0.0124(15) -0.0026(14) -0.0037(13)
O23 0.0241(16) 0.0252(17) 0.065(2) 0.0136(15) 0.0092(15) 0.0019(12)
O24 0.0255(16) 0.0205(16) 0.061(2) 0.0122(14) -0.0028(15) -0.0001(13)
C25 0.090(5) 0.075(4) 0.079(4) 0.004(3) 0.009(4) -0.017(4)
O26 0.102(3) 0.047(2) 0.062(2) 0.0073(18) -0.031(2) -0.007(2)

loop_
_atom_type_symbol
_atom_type_description
_atom_type_scat_dispersion_real
_atom_type_scat_dispersion_imag
_atom_type_scat_source
C C 0.0033 0.0016 'International Tables Vol C Tables 4.2.6.8 and 6.1.1.4'
H H 0.0000 0.0000 'International Tables Vol C Tables 4.2.6.8 and 6.1.1.4'
N N 0.0061 0.0033 'International Tables Vol C Tables 4.2.6.8 and 6.1.1.4'
O O 0.0106 0.0060 'International Tables Vol C Tables 4.2.6.8 and 6.1.1.4'
S S 0.1246 0.1234 'International Tables Vol C Tables 4.2.6.8 and 6.1.1.4'
Zn Zn 0.2839 1.4301 'International Tables Vol C Tables 4.2.6.8 and 6.1.1.4'

loop_
_geom_angle_atom_site_label_1
_geom_angle_atom_site_label_2
_geom_angle_atom_site_label_3
_geom_angle
_geom_angle_site_symmetry_1
_geom_angle_site_symmetry_3
_geom_angle_publ_flag
O22 Zn1 O24 174.83(13) . . ?
O22 Zn1 O23 94.38(12) . . ?
O24 Zn1 O23 89.40(11) . . ?
O22 Zn1 O17 88.26(11) . . ?
O24 Zn1 O17 87.91(11) . . ?
O23 Zn1 O17 177.16(11) . . ?
O22 Zn1 N1 93.02(12) . . ?
O24 Zn1 N1 90.58(12) . . ?
O23 Zn1 N1 88.88(12) . . ?
O17 Zn1 N1 92.04(11) . . ?
O22 Zn1 N13 87.96(12) . 4_676 ?
O24 Zn1 N13 88.76(12) . 4_676 ?
O23 Zn1 N13 86.38(12) . 4_676 ?
O17 Zn1 N13 92.66(11) . 4_676 ?
N1 Zn1 N13 175.23(12) . 4_676 ?
C6 N1 C2 118.6(3) . . ?
C6 N1 Zn1 122.3(2) . . ?
C2 N1 Zn1 119.0(2) . . ?
N1 C2 C3 122.5(4) . . ?
N1 C2 H2 118.7 . . ?
C3 C2 H2 118.7 . . ?
C2 C3 C4 119.3(4) . . ?
C2 C3 H3 120.4 . . ?
C4 C3 H3 120.4 . . ?
C3 C4 C5 119.1(4) . . ?
C3 C4 H4 120.4 . . ?
C5 C4 H4 120.4 . . ?
C6 C5 C4 117.8(3) . . ?
C6 C5 N7 125.1(3) . . ?
C4 C5 N7 117.0(3) . . ?
N1 C6 C5 122.6(3) . . ?
N1 C6 H6A 118.7 . . ?
C5 C6 H6A 118.7 . . ?
C8 N7 C5 127.6(3) . . ?
C8 N7 H7A 116.2 . . ?
C5 N7 H7A 116.2 . . ?
O9 C8 N7 123.4(4) 1 . ?
O9 C8 N7 123.4(4) . . ?
O9 C8 N10 123.4(4) 1 . ?
O9 C8 N10 123.4(4) . . ?
N7 C8 N10 113.2(3) . . ?
C8 N10 C11 127.0(3) . . ?
C8 N10 H10 116.5 . . ?
C11 N10 H10 116.5 . . ?
C12 C11 C16 117.6(4) . . ?
C12 C11 N10 116.9(3) . . ?
C16 C11 N10 125.5(3) . . ?
N13 C12 C11 124.5(3) . . ?
N13 C12 H12 117.8 . . ?
C11 C12 H12 117.8 . . ?
C12 N13 C14 117.3(3) . . ?
C12 N13 Zn1 122.6(2) . 4_575 ?
C14 N13 Zn1 119.8(2) . 4_575 ?
N13 C14 C15 121.9(4) . . ?
N13 C14 H14 119.0 . . ?
C15 C14 H14 119.0 . . ?
C14 C15 C16 120.8(4) . . ?
C14 C15 H15 119.6 . . ?
C16 C15 H15 119.6 . . ?
C15 C16 C11 117.9(4) . . ?
C15 C16 H16 121.0 . . ?
C11 C16 H16 121.0 . . ?
S18 O17 Zn1 133.92(15) . . ?
O21 S18 O20 110.41(18) . . ?
O21 S18 O19 109.75(17) . . ?
O20 S18 O19 109.34(16) . . ?
O21 S18 O17 110.21(17) . . ?
O20 S18 O17 108.42(15) . . ?
O19 S18 O17 108.68(15) . . ?
Zn1 O22 H22A 109.5 . . ?
Zn1 O22 H22B 130(3) . . ?
H22A O22 H22B 116.4 . . ?
Zn1 O23 H23A 109.5 . . ?
Zn1 O23 H23B 125(3) . . ?
H23A O23 H23B 125.5 . . ?
Zn1 O24 H24A 109.5 . . ?
Zn1 O24 H24B 137(4) . . ?
H24A O24 H24B 111.1 . . ?
O26 C25 H25A 109.5 . . ?
O26 C25 H25B 109.5 . . ?
H25A C25 H25B 109.5 . . ?
O26 C25 H25C 109.5 . . ?
H25A C25 H25C 109.5 . . ?
H25B C25 H25C 109.5 . . ?
C25 O26 H10A 109.5 . . ?

loop_
_geom_bond_atom_site_label_1
_geom_bond_atom_site_label_2
_geom_bond_distance
_geom_bond_site_symmetry_2
_geom_bond_publ_flag
Zn1 O22 2.081(3) . ?
Zn1 O24 2.093(3) . ?
Zn1 O23 2.097(3) . ?
Zn1 O17 2.146(2) . ?
Zn1 N1 2.171(3) . ?
Zn1 N13 2.176(3) 4_676 ?
N1 C6 1.331(4) . ?
N1 C2 1.333(5) . ?
C2 C3 1.366(6) . ?
C2 H2 0.9300 . ?
C3 C4 1.375(5) . ?
C3 H3 0.9300 . ?
C4 C5 1.389(5) . ?
C4 H4 0.9300 . ?
C5 C6 1.388(5) . ?
C5 N7 1.402(5) . ?
C6 H6A 0.9300 . ?
N7 C8 1.355(5) . ?
N7 H7A 0.8600 . ?
C8 O9 1.225(4) 1 ?
C8 O9 1.225(4) . ?
C8 N10 1.366(5) . ?
N10 C11 1.406(5) . ?
N10 H10 0.8600 . ?
C11 C12 1.380(5) . ?
C11 C16 1.392(5) . ?
C12 N13 1.328(4) . ?
C12 H12 0.9300 . ?
N13 C14 1.342(5) . ?
N13 Zn1 2.176(3) 4_575 ?
C14 C15 1.366(6) . ?
C14 H14 0.9300 . ?
C15 C16 1.373(6) . ?
C15 H15 0.9300 . ?
C16 H16 0.9300 . ?
O17 S18 1.487(3) . ?
S18 O21 1.455(3) . ?
S18 O20 1.461(3) . ?
S18 O19 1.477(3) . ?
O22 H22A 0.8200 . ?
O22 H22B 0.78(4) . ?
O23 H23A 0.8200 . ?
O23 H23B 0.80(4) . ?
O24 H24A 0.8200 . ?
O24 H24B 0.73(4) . ?
C25 O26 1.403(6) . ?
C25 H25A 0.9600 . ?
C25 H25B 0.9600 . ?
C25 H25C 0.9600 . ?
O26 H10A 0.8200 . ?

loop_
_geom_hbond_atom_site_label_D
_geom_hbond_atom_site_label_H
_geom_hbond_atom_site_label_A
_geom_hbond_distance_DH
_geom_hbond_distance_HA
_geom_hbond_distance_DA
_geom_hbond_angle_DHA
_geom_hbond_site_symmetry_A
N7 H7A O21 0.86 1.99 2.842(4) 168.7 3_565
N10 H10 O19 0.86 2.11 2.951(4) 165.9 3_565
O26 H10A O9 0.82 1.92 2.730(5) 168.6 1
O22 H22A O20 0.82 1.93 2.745(4) 175.8 1_655
O22 H22B O26 0.79(4) 1.89(4) 2.678(5) 175(5) 1
O23 H23A O19 0.82 1.98 2.738(4) 154.0 1_655
O23 H23B O20 0.80(4) 1.91(4) 2.703(4) 171(4) 2_545
O24 H24B O17 0.73(4) 2.02(4) 2.746(4) 177(5) 2_545
C12 H12 O19 0.93 2.56 3.356(4) 143.6 3_565
